data_1000104
loop_
_publ_author_name
'Le Bail, A'

_publ_section_title
;
$-beta-Ba~3~AlF~9~, a complex structure determined from conventional X-
ray powder diffraction
;
_journal_coden_ASTM JSSCBI
_journal_name_full 'Journal of Solid State Chemistry'
_journal_page_first 287
_journal_page_last 291
_journal_paper_doi 10.1006/jssc.1993.1102
_journal_volume 103
_journal_year 1993
_chemical_formula_structural 'Ba3 Al F9'
_chemical_formula_sum 'Al Ba3 F9'
_chemical_name_systematic 'Tribarium aluminium fluoride - $-beta'
_space_group_IT_number 30
_symmetry_cell_setting orthorhombic
_symmetry_Int_Tables_number 30
_symmetry_space_group_name_Hall 'P 2 -2bc'
_symmetry_space_group_name_H-M 'P n c 2'
_cell_angle_alpha 90
_cell_angle_beta 90
_cell_angle_gamma 90
_cell_formula_units_Z 8
_cell_length_a 7.5318(3)
_cell_length_b 14.8674(7)
_cell_length_c 14.5732(7)
_cell_volume 1631.9
_refine_ls_R_factor_all 0.029
_cod_database_code 1000104

loop_
_symmetry_equiv_pos_as_xyz
x,y,z
-x,-y,z
-x,1/2+y,1/2+z
x,1/2-y,1/2+z

loop_
_atom_site_label
_atom_site_type_symbol
_atom_site_symmetry_multiplicity
_atom_site_Wyckoff_symbol
_atom_site_fract_x
_atom_site_fract_y
_atom_site_fract_z
_atom_site_occupancy
_atom_site_attached_hydrogens
_atom_site_calc_flag
Ba1 Ba2+ 4 c 0.5101(8) 0.1449(2) 0. 1. 0 d
Ba2 Ba2+ 4 c 0.7687(6) 0.0941(2) 0.4335(4) 1. 0 d
Ba3 Ba2+ 4 c 0.7489(7) 0.2751(2) 0.2230(4) 1. 0 d
Ba4 Ba2+ 4 c 0.2443(7) 0.1904(2) 0.3043(4) 1. 0 d
Ba5 Ba2+ 4 c 0.2604(8) 0.3919(2) 0.1003(4) 1. 0 d
Ba6 Ba2+ 2 a 0. 0. 0.1494(4) 1. 0 d
Ba7 Ba2+ 2 a 0. 0. 0.8285(4) 1. 0 d
Al1 Al3+ 4 c 0.9812(45) 0.6946(11) 0.5148(17) 1. 0 d
Al2 Al3+ 2 b 0.5 0. 0.7911(22) 1. 0 d
Al3 Al3+ 2 b 0.5 0. 0.2001(21) 1. 0 d
F1 F1- 4 c 0.1175(40) 0.7724(21) 0.9205(23) 1. 0 d
F2 F1- 4 c 0.9610(47) 0.1901(18) 0.5569(18) 1. 0 d
F3 F1- 4 c 0.7923(39) 0.7379(19) 0.4643(21) 1. 0 d
F4 F1- 4 c 0.1351(44) 0.1918(25) 0.1130(22) 1. 0 d
F5 F1- 4 c 0.1658(41) 0.646(2) 0.5722(20) 1. 0 d
F6 F1- 4 c 0.0916(33) 0.4178(18) 0.4908(24) 1. 0 d
F7 F1- 4 c 0.4334(45) 0.1144(19) 0.7961(24) 1. 0 d
F8 F1- 4 c 0.3274(42) 0.5367(19) 0.3851(23) 1. 0 d
F9 F1- 4 c 0.3494(47) 0.5239(20) 0.2094(21) 1. 0 d
F10 F1- 4 c 0.6844(44) 0.9887(19) 0.2849(22) 1. 0 d
F11 F1- 4 c 0.4754(48) 0.8755(20) 0.1818(20) 1. 0 d
F12 F1- 4 c 0.6472(39) 0.5062(25) 0.6063(22) 1. 0 d
F13 F1- 4 c 0.0772(38) 0.1550(21) 0.7531(19) 1. 0 d
F14 F1- 4 c 0.8698(29) 0.9220(17) 0.4343(18) 1. 0 d
F15 F1- 4 c 0.9198(36) 0.1264(19) 0.2723(22) 1. 0 d
F16 F1- 4 c 0.4611(38) 0.7172(15) 0.8609(19) 1. 0 d
F17 F1- 4 c 0.4274(36) 0.8006(18) 0.4956(31) 1. 0 d
F18 F1- 2 b 0.5 0. 0.5784(17) 1. 0 d
F19 F1- 2 a 0. 0. 0.6168(22) 1. 0 d

loop_
_atom_type_symbol
_atom_type_oxidation_number
Ba2+ 2.000
Al3+ 3.000
F1- -1.000
